data_7022875
loop_
_publ_author_name
'Johnson, Magnus T.'
'D\<zoli\'c, Zoran'
'Cetina, Mario'
'Lahtinen, Manu'
'Ahlquist, M\%arten S G'
'Rissanen, Kari'
'\"Ohrstr\"om, Lars'
'Wendt, Ola F.'

_publ_section_title
;
 Preparation of potentially porous, chiral organometallic materials
 through spontaneous resolution of pincer palladium conformers.
;
_journal_issue 23
_journal_name_full 'Dalton transactions (Cambridge, England : 2003)'
_journal_page_first 8484
_journal_page_last 8491
_journal_paper_doi 10.1039/c3dt50190f
_journal_volume 42
_journal_year 2013
_chemical_compound_source 'synthesis as described'
_chemical_formula_moiety 'C24 H43 Br P2 Pd'
_chemical_formula_sum 'C24 H43 Br P2 Pd'
_chemical_formula_weight 579.83
_chemical_melting_point xxx:xxx
_chemical_name_systematic
;
?
;
_space_group_IT_number 178
_symmetry_cell_setting hexagonal
_symmetry_Int_Tables_number 178
_symmetry_space_group_name_Hall 'P 61 2 (0 0 5)'
_symmetry_space_group_name_H-M 'P 61 2 2'
_atom_sites_solution_hydrogens geom
_atom_sites_solution_primary direct
_atom_sites_solution_secondary difmap
_audit_creation_date 2010-09-24T20:37:29-00:00
_audit_creation_method 'WinGX routine CIF_UPDATE'
_cell_angle_alpha 90
_cell_angle_beta 90
_cell_angle_gamma 120
_cell_formula_units_Z 6
_cell_length_a 16.4359(7)
_cell_length_b 16.4359(7)
_cell_length_c 19.2850(10)
_cell_measurement_reflns_used 6676
_cell_measurement_temperature 123.0(1)
_cell_measurement_theta_max 27.485
_cell_measurement_theta_min 0.407
_cell_volume 4511.7(4)
_computing_cell_refinement 'HKL Scalepack (Otwinowski & Minor, 1997)'
_computing_data_collection 'COLLECT (Hooft, 1998)'
_computing_data_reduction 'HKL Denzo and Scalepack (Otwinowski & Minor, 1997)'
_computing_molecular_graphics 'MERCURY (Macrae et al., 2006)'
_computing_publication_material 'WinGX publication routines (Farrugia, 1999)'
_computing_structure_refinement 'SHELXL-97 (Sheldrick, 2008)'
_computing_structure_solution 'SIR2002 (Burla et al., 2003)'
_diffrn_ambient_temperature 123.0(1)
_diffrn_detector 'CCD plate'
_diffrn_detector_area_resol_mean 9
_diffrn_measured_fraction_theta_full 0.999
_diffrn_measured_fraction_theta_max 0.999
_diffrn_measurement_device '95mm CCD camera on \k-goniostat'
_diffrn_measurement_device_type 'Bruker-Nonius Kappa Apex II Diffractometer'
_diffrn_measurement_method 'CCD rotation images, thick slices'
_diffrn_radiation_monochromator 'horizonally mounted graphite crystal'
_diffrn_radiation_probe x-ray
_diffrn_radiation_type MoK\a
_diffrn_radiation_wavelength 0.71073
_diffrn_reflns_av_R_equivalents 0.1179
_diffrn_reflns_av_unetI/netI 0.0799
_diffrn_reflns_limit_h_max 14
_diffrn_reflns_limit_h_min -19
_diffrn_reflns_limit_k_max 19
_diffrn_reflns_limit_k_min -16
_diffrn_reflns_limit_l_max 22
_diffrn_reflns_limit_l_min -22
_diffrn_reflns_number 20745
_diffrn_reflns_theta_full 25
_diffrn_reflns_theta_max 25
_diffrn_reflns_theta_min 1.78
_diffrn_source 'Enraf Nonius FR590'
_exptl_absorpt_coefficient_mu 2.059
_exptl_absorpt_correction_T_max 0.7457
_exptl_absorpt_correction_T_min 0.5070
_exptl_absorpt_correction_type multi-scan
_exptl_absorpt_process_details
;
Sheldrick, G. M. SADABS 2008/2; University of G\"ottingen: G\"ottingen,
Germany, 2008.
;
_exptl_crystal_colour colourless
_exptl_crystal_density_diffrn 1.28
_exptl_crystal_density_method 'not measured'
_exptl_crystal_description prism
_exptl_crystal_F_000 1788
_exptl_crystal_size_max 0.18
_exptl_crystal_size_mid 0.03
_exptl_crystal_size_min 0.03
_refine_diff_density_max 0.801
_refine_diff_density_min -0.560
_refine_diff_density_rms 0.135
_refine_ls_abs_structure_details 'Flack H D (1983), Acta Cryst. A39, 876-881'
_refine_ls_abs_structure_Flack 0.08(3)
_refine_ls_extinction_method none
_refine_ls_goodness_of_fit_ref 1.005
_refine_ls_hydrogen_treatment constr
_refine_ls_matrix_type full
_refine_ls_number_parameters 135
_refine_ls_number_reflns 2658
_refine_ls_number_restraints 0
_refine_ls_restrained_S_all 1.005
_refine_ls_R_factor_all 0.0832
_refine_ls_R_factor_gt 0.0554
_refine_ls_shift/su_max 0.001
_refine_ls_shift/su_mean 0
_refine_ls_structure_factor_coef Fsqd
_refine_ls_weighting_details 'calc w=1/[\s^2^(Fo^2^)+(0.0987P)^2^+9.5327P] where P=(Fo^2^+2Fc^2^)/3'
_refine_ls_weighting_scheme calc
_refine_ls_wR_factor_gt 0.1439
_refine_ls_wR_factor_ref 0.1643
_reflns_number_gt 2074
_reflns_number_total 2658
_reflns_threshold_expression >2\s(I)
_cod_data_source_file c3dt50190f.txt
_cod_data_source_block 5.DiBrOct
_cod_original_sg_symbol_Hall 'P 61 2 (00-1)'
_cod_database_code 7022875

loop_
_symmetry_equiv_pos_as_xyz
'x, y, z'
'-x, -y, z+1/2'
'-y, x-y, z+1/3'
'-x+y, -x, z+2/3'
'x-y, x, z+1/6'
'y, -x+y, z+5/6'
'x-y, -y, -z'
'-x, -x+y, -z+2/3'
'y, x, -z+1/3'
'-y, -x, -z+5/6'
'x, x-y, -z+1/6'
'-x+y, y, -z+1/2'

loop_
_atom_site_label
_atom_site_type_symbol
_atom_site_fract_x
_atom_site_fract_y
_atom_site_fract_z
_atom_site_U_iso_or_equiv
_atom_site_adp_type
_atom_site_occupancy
_atom_site_symmetry_multiplicity
_atom_site_calc_flag
_atom_site_refinement_flags
Pd1 Pd 0.58623(3) 0.17247(7) 0.25 0.0246(3) Uani 1 2 d S
Br1 Br 0.49760(5) -0.00480(9) 0.25 0.0346(4) Uani 1 2 d S
P1 P 0.46874(19) 0.19379(17) 0.29647(12) 0.0251(6) Uani 1 1 d .
C1 C 0.6581(5) 0.3162(9) 0.25 0.033(3) Uani 1 2 d S
C2 C 0.6244(8) 0.3652(8) 0.2883(4) 0.031(2) Uani 1 1 d .
C3 C 0.6737(7) 0.4640(7) 0.2867(4) 0.030(2) Uani 1 1 d .
H3 H 0.6496 0.4974 0.3114 0.036 Uiso 1 1 calc R
C4 C 0.7566(5) 0.5133(10) 0.25 0.033(3) Uani 1 2 d S
H4 H 0.79 0.58 0.25 0.039 Uiso 1 2 calc SR
C5 C 0.5358(7) 0.3125(6) 0.3306(5) 0.029(2) Uani 1 1 d .
H5A H 0.4983 0.3443 0.3277 0.035 Uiso 1 1 calc R
H5B H 0.5518 0.3106 0.3799 0.035 Uiso 1 1 calc R
C6 C 0.4002(7) 0.1221(7) 0.3735(5) 0.031(2) Uani 1 1 d .
C7 C 0.4718(7) 0.1108(7) 0.4169(5) 0.039(2) Uani 1 1 d .
H7A H 0.5251 0.1729 0.4279 0.058 Uiso 1 1 calc R
H7B H 0.494 0.0746 0.3906 0.058 Uiso 1 1 calc R
H7C H 0.4421 0.0775 0.46 0.058 Uiso 1 1 calc R
C8 C 0.3206(7) 0.0244(7) 0.3526(5) 0.034(3) Uani 1 1 d .
H8A H 0.3446 -0.0042 0.3199 0.051 Uiso 1 1 calc R
H8B H 0.2699 0.0301 0.3306 0.051 Uiso 1 1 calc R
H8C H 0.2963 -0.0153 0.394 0.051 Uiso 1 1 calc R
C9 C 0.3593(7) 0.1713(7) 0.4179(5) 0.035(2) Uani 1 1 d .
H9A H 0.3273 0.1324 0.4584 0.053 Uiso 1 1 calc R
H9B H 0.3144 0.1802 0.3901 0.053 Uiso 1 1 calc R
H9C H 0.4103 0.2325 0.4333 0.053 Uiso 1 1 calc R
C10 C 0.3907(7) 0.1986(8) 0.2273(4) 0.033(2) Uani 1 1 d .
C11 C 0.4546(8) 0.2816(8) 0.1791(5) 0.040(3) Uani 1 1 d .
H11A H 0.5063 0.2736 0.1621 0.06 Uiso 1 1 calc R
H11B H 0.4801 0.3407 0.2049 0.06 Uiso 1 1 calc R
H11C H 0.4177 0.2831 0.1397 0.06 Uiso 1 1 calc R
C12 C 0.3476(8) 0.1087(7) 0.1862(5) 0.036(3) Uani 1 1 d .
H12A H 0.3103 0.0554 0.2171 0.054 Uiso 1 1 calc R
H12B H 0.3974 0.1012 0.1647 0.054 Uiso 1 1 calc R
H12C H 0.3069 0.111 0.15 0.054 Uiso 1 1 calc R
C13 C 0.3132(8) 0.2152(9) 0.2570(6) 0.048(3) Uani 1 1 d .
H13A H 0.2781 0.2227 0.2188 0.072 Uiso 1 1 calc R
H13B H 0.3418 0.2722 0.2856 0.072 Uiso 1 1 calc R
H13C H 0.2703 0.1613 0.2856 0.072 Uiso 1 1 calc R

loop_
_atom_site_aniso_label
_atom_site_aniso_U_11
_atom_site_aniso_U_22
_atom_site_aniso_U_33
_atom_site_aniso_U_23
_atom_site_aniso_U_13
_atom_site_aniso_U_12
Pd1 0.0274(4) 0.0200(6) 0.0240(5) 0 0.0049(4) 0.0100(3)
Br1 0.0354(6) 0.0213(7) 0.0423(8) 0 0.0110(6) 0.0106(4)
P1 0.0293(15) 0.0236(14) 0.0226(11) -0.0001(10) 0.0027(11) 0.0133(12)
C1 0.039(6) 0.030(8) 0.027(6) 0 -0.002(6) 0.015(4)
C2 0.039(7) 0.034(7) 0.018(4) -0.004(5) -0.003(5) 0.019(5)
C3 0.047(7) 0.025(6) 0.020(4) -0.008(4) -0.003(4) 0.019(5)
C4 0.039(6) 0.035(8) 0.022(6) 0 0.002(6) 0.018(4)
C5 0.026(6) 0.021(5) 0.033(5) 0.001(4) 0.004(5) 0.005(5)
C6 0.032(6) 0.033(6) 0.030(5) -0.001(4) 0.004(5) 0.018(5)
C7 0.047(6) 0.038(6) 0.033(5) 0.000(6) 0.001(5) 0.022(5)
C8 0.040(6) 0.023(6) 0.027(5) 0.000(4) 0.008(4) 0.006(5)
C9 0.037(6) 0.037(6) 0.025(4) -0.004(5) 0.007(4) 0.013(5)
C10 0.041(6) 0.042(7) 0.025(5) -0.003(4) 0.000(4) 0.028(6)
C11 0.055(8) 0.036(7) 0.025(5) -0.002(5) -0.015(5) 0.020(6)
C12 0.052(7) 0.037(7) 0.015(5) -0.012(4) -0.011(5) 0.020(6)
C13 0.055(8) 0.070(8) 0.037(6) -0.004(7) -0.009(6) 0.045(7)

loop_
_atom_type_symbol
_atom_type_description
_atom_type_scat_dispersion_real
_atom_type_scat_dispersion_imag
_atom_type_scat_source
C C 0.0033 0.0016 'International Tables Vol C Tables 4.2.6.8 and 6.1.1.4'
H H 0 0 'International Tables Vol C Tables 4.2.6.8 and 6.1.1.4'
P P 0.1023 0.0942 'International Tables Vol C Tables 4.2.6.8 and 6.1.1.4'
Br Br -0.2901 2.4595 'International Tables Vol C Tables 4.2.6.8 and 6.1.1.4'
Pd Pd -0.9988 1.0072 'International Tables Vol C Tables 4.2.6.8 and 6.1.1.4'

loop_
_geom_angle_atom_site_label_1
_geom_angle_atom_site_label_2
_geom_angle_atom_site_label_3
_geom_angle
_geom_angle_site_symmetry_1
_geom_angle_site_symmetry_3
C1 Pd1 P1 82.5(3) . .
C1 Pd1 P1 82.5(3) . 12_655
P1 Pd1 P1 164.90(13) . 12_655
C1 Pd1 Br1 180.0000(10) . .
P1 Pd1 Br1 97.55(7) . .
P1 Pd1 Br1 97.55(7) 12_655 .
C5 P1 C6 103.8(4) . .
C5 P1 C10 105.8(5) . .
C6 P1 C10 112.3(5) . .
C5 P1 Pd1 101.5(4) . .
C6 P1 Pd1 119.7(3) . .
C10 P1 Pd1 111.8(3) . .
C2 C1 C2 120.1(13) . 12_655
C2 C1 Pd1 119.99 . .
C2 C1 Pd1 120.0(7) 12_655 .
C1 C2 C3 119.3(10) . .
C1 C2 C5 120.2(10) . .
C3 C2 C5 120.6(9) . .
C4 C3 C2 121.2(10) . .
C4 C3 H3 119.4 . .
C2 C3 H3 119.4 . .
C3 C4 C3 119.0(13) . 12_655
C3 C4 H4 120.5 . .
C3 C4 H4 120.5 12_655 .
C2 C5 P1 108.3(7) . .
C2 C5 H5A 110 . .
P1 C5 H5A 110 . .
C2 C5 H5B 110 . .
P1 C5 H5B 110 . .
H5A C5 H5B 108.4 . .
C8 C6 C9 109.1(8) . .
C8 C6 C7 108.7(8) . .
C9 C6 C7 108.8(8) . .
C8 C6 P1 112.3(7) . .
C9 C6 P1 113.0(7) . .
C7 C6 P1 104.6(7) . .
C6 C7 H7A 109.5 . .
C6 C7 H7B 109.5 . .
H7A C7 H7B 109.5 . .
C6 C7 H7C 109.5 . .
H7A C7 H7C 109.5 . .
H7B C7 H7C 109.5 . .
C6 C8 H8A 109.5 . .
C6 C8 H8B 109.5 . .
H8A C8 H8B 109.5 . .
C6 C8 H8C 109.5 . .
H8A C8 H8C 109.5 . .
H8B C8 H8C 109.5 . .
C6 C9 H9A 109.5 . .
C6 C9 H9B 109.5 . .
H9A C9 H9B 109.5 . .
C6 C9 H9C 109.5 . .
H9A C9 H9C 109.5 . .
H9B C9 H9C 109.5 . .
C12 C10 C13 110.1(9) . .
C12 C10 C11 109.1(7) . .
C13 C10 C11 108.9(9) . .
C12 C10 P1 109.2(8) . .
C13 C10 P1 112.7(6) . .
C11 C10 P1 106.7(7) . .
C10 C11 H11A 109.5 . .
C10 C11 H11B 109.5 . .
H11A C11 H11B 109.5 . .
C10 C11 H11C 109.5 . .
H11A C11 H11C 109.5 . .
H11B C11 H11C 109.5 . .
C10 C12 H12A 109.5 . .
C10 C12 H12B 109.5 . .
H12A C12 H12B 109.5 . .
C10 C12 H12C 109.5 . .
H12A C12 H12C 109.5 . .
H12B C12 H12C 109.5 . .
C10 C13 H13A 109.5 . .
C10 C13 H13B 109.5 . .
H13A C13 H13B 109.5 . .
C10 C13 H13C 109.5 . .
H13A C13 H13C 109.5 . .
H13B C13 H13C 109.5 . .

loop_
_geom_bond_atom_site_label_1
_geom_bond_atom_site_label_2
_geom_bond_distance
_geom_bond_site_symmetry_2
Pd1 C1 2.046(13) .
Pd1 P1 2.309(3) .
Pd1 P1 2.309(3) 12_655
Pd1 Br1 2.5232(16) .
P1 C5 1.817(9) .
P1 C6 1.880(10) .
P1 C10 1.879(10) .
C1 C2 1.395(11) .
C1 C2 1.395(12) 12_655
C2 C3 1.406(14) .
C2 C5 1.508(14) .
C3 C4 1.383(12) .
C3 H3 0.95 .
C4 C3 1.383(12) 12_655
C4 H4 0.95 .
C5 H5A 0.99 .
C5 H5B 0.99 .
C6 C8 1.534(14) .
C6 C9 1.543(13) .
C6 C7 1.530(14) .
C7 H7A 0.98 .
C7 H7B 0.98 .
C7 H7C 0.98 .
C8 H8A 0.98 .
C8 H8B 0.98 .
C8 H8C 0.98 .
C9 H9A 0.98 .
C9 H9B 0.98 .
C9 H9C 0.98 .
C10 C12 1.506(14) .
C10 C13 1.541(14) .
C10 C11 1.549(14) .
C11 H11A 0.98 .
C11 H11B 0.98 .
C11 H11C 0.98 .
C12 H12A 0.98 .
C12 H12B 0.98 .
C12 H12C 0.98 .
C13 H13A 0.98 .
C13 H13B 0.98 .
C13 H13C 0.98 .

loop_
_geom_torsion_atom_site_label_1
_geom_torsion_atom_site_label_2
_geom_torsion_atom_site_label_3
_geom_torsion_atom_site_label_4
_geom_torsion
_geom_torsion_site_symmetry_1
_geom_torsion_site_symmetry_4
C1 Pd1 P1 C5 -21.6(3) . .
P1 Pd1 P1 C5 -21.6(3) 12_655 .
Br1 Pd1 P1 C5 158.4(3) . .
C1 Pd1 P1 C6 -134.9(4) . .
P1 Pd1 P1 C6 -134.9(4) 12_655 .
Br1 Pd1 P1 C6 45.1(4) . .
C1 Pd1 P1 C10 90.8(4) . .
P1 Pd1 P1 C10 90.8(4) 12_655 .
Br1 Pd1 P1 C10 -89.2(4) . .
P1 Pd1 C1 C2 14.6(4) . .
P1 Pd1 C1 C2 -165.4(4) 12_655 .
P1 Pd1 C1 C2 -165.4(4) . 12_655
P1 Pd1 C1 C2 14.6(4) 12_655 12_655
C2 C1 C2 C3 1.1(6) 12_655 .
Pd1 C1 C2 C3 -178.9(6) . .
C2 C1 C2 C5 -179.0(9) 12_655 .
Pd1 C1 C2 C5 1.0(9) . .
C1 C2 C3 C4 -2.3(13) . .
C5 C2 C3 C4 177.8(7) . .
C2 C3 C4 C3 1.2(6) . 12_655
C1 C2 C5 P1 -21.1(10) . .
C3 C2 C5 P1 158.7(8) . .
C6 P1 C5 C2 152.3(7) . .
C10 P1 C5 C2 -89.3(7) . .
Pd1 P1 C5 C2 27.5(7) . .
C5 P1 C6 C8 165.7(7) . .
C10 P1 C6 C8 51.9(9) . .
Pd1 P1 C6 C8 -82.2(8) . .
C5 P1 C6 C9 41.7(8) . .
C10 P1 C6 C9 -72.1(8) . .
Pd1 P1 C6 C9 153.8(6) . .
C5 P1 C6 C7 -76.5(7) . .
C10 P1 C6 C7 169.6(6) . .
Pd1 P1 C6 C7 35.5(7) . .
C5 P1 C10 C12 168.2(7) . .
C6 P1 C10 C12 -79.2(8) . .
Pd1 P1 C10 C12 58.6(7) . .
C5 P1 C10 C13 -69.0(9) . .
C6 P1 C10 C13 43.6(10) . .
Pd1 P1 C10 C13 -178.6(7) . .
C5 P1 C10 C11 50.5(8) . .
C6 P1 C10 C11 163.0(7) . .
Pd1 P1 C10 C11 -59.2(7) . .
